data_7234443
loop_
_publ_author_name
'Rojek, Tomasz'
'Goldeman, Waldemar'
'\'Slepokura, Katarzyna'
'Duczmal, Marek'
'Wojciechowska, Agnieszka'
'Matczak-Jon, Ewa'

_publ_section_title
;
 Low pH constructed Co(ii) and Ni(ii) 1D coordination polymers based on
 C\a-substituted analogues of zoledronic acid: structural
 characterization, and spectroscopic and magnetic properties
;
_journal_issue 54
_journal_name_full 'RSC Advances'
_journal_page_first 31497
_journal_paper_doi 10.1039/C9RA05673D
_journal_volume 9
_journal_year 2019
_chemical_formula_moiety 'C7 H12 Co N2 O8 P2, (H2 O)'
_chemical_formula_sum 'C7 H14 Co N2 O9 P2'
_chemical_formula_weight 391.07
_space_group_crystal_system triclinic
_space_group_IT_number 2
_space_group_name_Hall '-P 1'
_space_group_name_H-M_alt 'P -1'
_symmetry_space_group_name_Hall '-P 1'
_symmetry_space_group_name_H-M 'P -1'
_atom_sites_solution_hydrogens mixed
_atom_sites_solution_primary isomor
_atom_sites_solution_secondary difmap
_audit_creation_method SHELXL-2014/7
_audit_update_record
;
2019-09-11 deposited with the CCDC.    2019-09-24 downloaded from the CCDC.
;
_cell_angle_alpha 90.97(3)
_cell_angle_beta 93.60(3)
_cell_angle_gamma 114.95(3)
_cell_formula_units_Z 2
_cell_length_a 7.848(3)
_cell_length_b 7.886(3)
_cell_length_c 10.880(5)
_cell_measurement_reflns_used 3450
_cell_measurement_temperature 110(2)
_cell_measurement_theta_max 28.77
_cell_measurement_theta_min 2.84
_cell_volume 608.6(5)
_computing_cell_refinement 'CrysAlisPro 1.171.39.46 (Rigaku OD, 2018)'
_computing_data_collection 'CrysAlisPro 1.171.39.46 (Rigaku OD, 2018)'
_computing_data_reduction 'CrysAlisPro 1.171.39.46 (Rigaku OD, 2018)'
_computing_molecular_graphics 'DIAMOND ver. 3.2 (Brandenburg, Putz, 2006)'
_computing_publication_material 'PLATON (Spek, 2009)'
_computing_structure_refinement 'SHELXL-2014/7 (Sheldrick, 2015)'
_computing_structure_solution 'SHELXS-97 (Sheldrick, 2008)'
_diffrn_ambient_temperature 110(2)
_diffrn_detector_area_resol_mean 10.3456
_diffrn_measured_fraction_theta_full 1.000
_diffrn_measured_fraction_theta_max 0.948
_diffrn_measurement_device 'four-circle diffractometer'
_diffrn_measurement_device_type 'Agilent Technologies, Xcalibur R, Ruby'
_diffrn_measurement_method 'omega scan'
_diffrn_radiation_type MoK\a
_diffrn_radiation_wavelength 0.71073
_diffrn_reflns_av_unetI/netI 0.0658
_diffrn_reflns_Laue_measured_fraction_full 1.000
_diffrn_reflns_Laue_measured_fraction_max 0.948
_diffrn_reflns_limit_h_max 10
_diffrn_reflns_limit_h_min -10
_diffrn_reflns_limit_k_max 10
_diffrn_reflns_limit_k_min -10
_diffrn_reflns_limit_l_max 14
_diffrn_reflns_limit_l_min -14
_diffrn_reflns_number 16719
_diffrn_reflns_point_group_measured_fraction_full 1.000
_diffrn_reflns_point_group_measured_fraction_max 0.948
_diffrn_reflns_theta_full 25.242
_diffrn_reflns_theta_max 28.840
_diffrn_reflns_theta_min 1.878
_diffrn_source 'fine-focus sealed X-ray tube'
_diffrn_source_type 'Enhance (Mo) X-ray Source'
_exptl_absorpt_coefficient_mu 1.726
_exptl_absorpt_correction_T_max 0.941
_exptl_absorpt_correction_T_min 0.855
_exptl_absorpt_correction_type analytical
_exptl_absorpt_process_details
;
CrysAlisPro 1.171.39.46 (Rigaku Oxford Diffraction, 2018)
Analytical numeric absorption correction using a multifaceted crystal
            model based on expressions derived by R.C. Clark & J.S. Reid.
(Clark, R. C. & Reid, J. S. (1995). Acta Cryst. A51, 887-897)
Empirical absorption correction using spherical harmonics,
 implemented in SCALE3 ABSPACK scaling algorithm.
;
_exptl_crystal_colour pink
_exptl_crystal_density_diffrn 2.134
_exptl_crystal_description column
_exptl_crystal_F_000 398
_exptl_crystal_size_max 0.12
_exptl_crystal_size_mid 0.04
_exptl_crystal_size_min 0.04
_refine_diff_density_max 0.507
_refine_diff_density_min -0.588
_refine_diff_density_rms 0.101
_refine_ls_extinction_method none
_refine_ls_goodness_of_fit_ref 0.925
_refine_ls_hydrogen_treatment constr
_refine_ls_matrix_type full
_refine_ls_number_parameters 192
_refine_ls_number_reflns 5098
_refine_ls_number_restraints 7
_refine_ls_restrained_S_all 0.924
_refine_ls_R_factor_all 0.0499
_refine_ls_R_factor_gt 0.0325
_refine_ls_shift/su_max 0.000
_refine_ls_shift/su_mean 0.000
_refine_ls_structure_factor_coef Fsqd
_refine_ls_weighting_details 'w=1/[\s^2^(Fo^2^)+(0.0318P)^2^] where P=(Fo^2^+2Fc^2^)/3'
_refine_ls_weighting_scheme calc
_refine_ls_wR_factor_gt 0.0618
_refine_ls_wR_factor_ref 0.0639
_reflns_Friedel_coverage 0.000
_reflns_number_gt 3840
_reflns_number_total 5098
_reflns_threshold_expression 'I > 2\s(I)'
_cod_data_source_file c9ra05673d2.cif
_cod_data_source_block tr21116ab
_cod_database_code 7234443
_shelx_shelxl_version_number 2014/7
_shelx_space_group_comment
;
The symmetry employed for this shelxl refinement is uniquely defined
by the following loop, which should always be used as a source of
symmetry information in preference to the above space-group names.
They are only intended as comments.
;
_shelx_estimated_absorpt_t_min 0.820
_shelx_estimated_absorpt_t_max 0.934

loop_
_space_group_symop_operation_xyz
'x, y, z'
'-x, -y, -z'

loop_
_atom_site_label
_atom_site_type_symbol
_atom_site_fract_x
_atom_site_fract_y
_atom_site_fract_z
_atom_site_U_iso_or_equiv
_atom_site_adp_type
_atom_site_occupancy
_atom_site_site_symmetry_order
_atom_site_calc_flag
_atom_site_refinement_flags_posn
_atom_site_refinement_flags_adp
Co1 Co 0.81300(6) 0.67594(5) 0.43263(3) 0.00651(10) Uani 1 1 d . .
P1 P 0.95994(10) 0.90455(10) 0.67760(7) 0.00585(16) Uani 1 1 d . .
P2 P 0.62092(10) 0.53194(10) 0.68128(7) 0.00588(16) Uani 1 1 d . .
O1 O 1.0401(3) 1.1140(2) 0.68278(18) 0.0077(4) Uani 1 1 d . .
O2 O 1.0176(2) 0.8110(2) 0.57603(18) 0.0076(4) Uani 1 1 d . .
O3 O 1.0114(3) 0.8498(3) 0.80918(18) 0.0094(4) Uani 1 1 d . .
H3 H 0.9366 0.7391 0.8213 0.014 Uiso 1 1 calc R U
O4 O 0.4100(2) 0.4435(2) 0.69331(18) 0.0077(4) Uani 1 1 d . .
O5 O 0.7325(2) 0.5182(2) 0.79743(17) 0.0076(4) Uani 1 1 d . .
O6 O 0.6756(3) 0.4625(2) 0.56354(18) 0.0076(4) Uani 1 1 d . .
O7 O 0.6591(2) 0.8072(2) 0.52827(15) 0.0058(4) Uani 1 1 d D .
H7 H 0.5495 0.7253 0.5090 0.009 Uiso 1 1 d DR U
C1 C 0.6969(4) 0.7866(4) 0.6577(2) 0.0058(6) Uani 1 1 d . .
C2 C 0.5990(4) 0.8796(3) 0.7337(2) 0.0057(6) Uani 1 1 d . .
C3 C 0.6259(4) 1.0746(4) 0.7068(3) 0.0108(6) Uani 1 1 d . .
H3A H 0.6388 1.1609 0.7775 0.013 Uiso 1 1 calc R U
H3B H 0.7014 1.1346 0.6372 0.013 Uiso 1 1 calc R U
C4 C 0.4376(4) 0.9139(4) 0.6770(3) 0.0111(6) Uani 1 1 d . .
H4A H 0.3972 0.8748 0.5891 0.013 Uiso 1 1 calc R U
H4B H 0.3346 0.9011 0.7294 0.013 Uiso 1 1 calc R U
N1 N 0.5825(3) 0.8316(3) 0.8624(2) 0.0075(5) Uani 1 1 d . .
N2 N 0.4679(3) 0.6855(3) 1.0239(2) 0.0097(5) Uani 1 1 d . .
H2 H 0.3905 0.6052 1.0723 0.012 Uiso 1 1 calc R U
C21 C 0.4330(4) 0.6935(4) 0.9048(3) 0.0091(6) Uani 1 1 d . .
H21 H 0.3207 0.6144 0.8572 0.011 Uiso 1 1 calc R U
C41 C 0.6437(4) 0.8218(4) 1.0611(3) 0.0123(6) Uani 1 1 d . .
H41 H 0.7031 0.8453 1.1424 0.015 Uiso 1 1 calc R U
C51 C 0.7162(4) 0.9163(4) 0.9603(3) 0.0088(6) Uani 1 1 d . .
H51 H 0.8352 1.0200 0.9572 0.011 Uiso 1 1 calc R U
O1W O 0.9485(3) 0.5177(3) 0.36140(18) 0.0133(4) Uani 1 1 d D .
H1W H 1.0664 0.5735 0.3720 0.020 Uiso 1 1 d DR U
H2W H 0.9156 0.4063 0.3806 0.020 Uiso 1 1 d DR U
O2W O 0.9764(3) 0.6453(3) 0.0969(2) 0.0380(6) Uani 1 1 d D .
H3W H 1.0550 0.6026 0.1185 0.057 Uiso 1 1 d DR U
H4W H 0.9410 0.6771 0.1613 0.057 Uiso 1 1 d DR U

loop_
_atom_site_aniso_label
_atom_site_aniso_U_11
_atom_site_aniso_U_22
_atom_site_aniso_U_33
_atom_site_aniso_U_23
_atom_site_aniso_U_13
_atom_site_aniso_U_12
Co1 0.0065(2) 0.0060(2) 0.0066(2) 0.00054(16) 0.00130(16) 0.00212(15)
P1 0.0049(4) 0.0053(4) 0.0065(4) 0.0000(3) 0.0006(3) 0.0013(3)
P2 0.0068(4) 0.0042(4) 0.0062(4) 0.0005(3) 0.0010(3) 0.0019(3)
O1 0.0062(10) 0.0041(10) 0.0096(11) 0.0000(8) 0.0014(8) -0.0010(8)
O2 0.0063(10) 0.0076(10) 0.0086(11) -0.0002(8) -0.0002(8) 0.0026(8)
O3 0.0074(11) 0.0061(10) 0.0115(12) 0.0028(8) 0.0005(8) -0.0005(8)
O4 0.0062(10) 0.0068(10) 0.0072(11) -0.0007(8) 0.0024(8) -0.0003(8)
O5 0.0070(10) 0.0071(10) 0.0082(11) 0.0009(8) 0.0015(8) 0.0026(8)
O6 0.0089(10) 0.0057(10) 0.0078(11) -0.0005(8) 0.0026(8) 0.0025(8)
O7 0.0066(10) 0.0065(10) 0.0030(9) 0.0010(8) 0.0000(8) 0.0015(8)
C1 0.0047(14) 0.0061(14) 0.0057(14) 0.0011(11) -0.0002(11) 0.0016(11)
C2 0.0062(14) 0.0064(14) 0.0049(14) 0.0013(11) 0.0013(11) 0.0029(11)
C3 0.0143(16) 0.0103(15) 0.0117(16) 0.0018(12) 0.0028(13) 0.0086(12)
C4 0.0087(16) 0.0164(16) 0.0113(15) -0.0001(13) 0.0016(13) 0.0081(12)
N1 0.0086(12) 0.0071(12) 0.0074(12) 0.0013(10) 0.0020(10) 0.0037(10)
N2 0.0126(13) 0.0063(12) 0.0087(13) 0.0009(10) 0.0048(10) 0.0022(10)
C21 0.0115(15) 0.0091(15) 0.0083(16) -0.0012(12) 0.0038(12) 0.0054(12)
C41 0.0138(17) 0.0131(16) 0.0103(15) -0.0040(12) -0.0024(13) 0.0066(13)
C51 0.0063(14) 0.0096(15) 0.0084(14) -0.0025(12) 0.0000(11) 0.0015(12)
O1W 0.0100(11) 0.0088(11) 0.0222(12) 0.0029(9) 0.0042(9) 0.0046(8)
O2W 0.0345(16) 0.0411(16) 0.0376(16) 0.0030(13) 0.0052(13) 0.0147(12)

loop_
_atom_type_symbol
_atom_type_description
_atom_type_scat_dispersion_real
_atom_type_scat_dispersion_imag
_atom_type_scat_source
C C 0.0033 0.0016 'International Tables Vol C Tables 4.2.6.8 and 6.1.1.4'
H H 0.0000 0.0000 'International Tables Vol C Tables 4.2.6.8 and 6.1.1.4'
Co Co 0.3494 0.9721 'International Tables Vol C Tables 4.2.6.8 and 6.1.1.4'
N N 0.0061 0.0033 'International Tables Vol C Tables 4.2.6.8 and 6.1.1.4'
O O 0.0106 0.0060 'International Tables Vol C Tables 4.2.6.8 and 6.1.1.4'
P P 0.1023 0.0942 'International Tables Vol C Tables 4.2.6.8 and 6.1.1.4'

loop_
_geom_angle_atom_site_label_1
_geom_angle_atom_site_label_2
_geom_angle_atom_site_label_3
_geom_angle
_geom_angle_site_symmetry_1
_geom_angle_site_symmetry_3
O4 Co1 O1 92.69(8) 2_666 2_776
O4 Co1 O2 171.79(8) 2_666 .
O1 Co1 O2 89.88(8) 2_776 .
O4 Co1 O1W 92.10(8) 2_666 .
O1 Co1 O1W 88.28(8) 2_776 .
O2 Co1 O1W 95.77(8) . .
O4 Co1 O6 91.34(8) 2_666 .
O1 Co1 O6 175.96(8) 2_776 .
O2 Co1 O6 86.17(8) . .
O1W Co1 O6 91.27(8) . .
O4 Co1 O7 89.38(8) 2_666 .
O1 Co1 O7 100.45(8) 2_776 .
O2 Co1 O7 82.48(8) . .
O1W Co1 O7 171.08(7) . .
O6 Co1 O7 79.89(7) . .
O1 P1 O2 117.39(12) . .
O1 P1 O3 105.77(12) . .
O2 P1 O3 111.53(11) . .
O1 P1 C1 114.02(12) . .
O2 P1 C1 102.90(12) . .
O3 P1 C1 104.66(12) . .
O4 P2 O5 112.58(12) . .
O4 P2 O6 112.76(11) . .
O5 P2 O6 113.01(11) . .
O4 P2 C1 108.18(12) . .
O5 P2 C1 106.55(12) . .
O6 P2 C1 102.98(11) . .
P1 O1 Co1 135.86(12) . 2_776
P1 O2 Co1 116.03(11) . .
P1 O3 H3 109.5 . .
P2 O4 Co1 132.17(12) . 2_666
P2 O6 Co1 115.73(10) . .
C1 O7 Co1 104.47(14) . .
C1 O7 H7 105.7 . .
Co1 O7 H7 98.0 . .
O7 C1 C2 108.7(2) . .
O7 C1 P2 107.62(17) . .
C2 C1 P2 114.84(18) . .
O7 C1 P1 102.47(17) . .
C2 C1 P1 114.24(18) . .
P2 C1 P1 108.10(13) . .
N1 C2 C3 116.1(2) . .
N1 C2 C4 114.1(2) . .
C3 C2 C4 59.87(17) . .
N1 C2 C1 115.5(2) . .
C3 C2 C1 119.0(2) . .
C4 C2 C1 120.9(2) . .
C4 C3 C2 60.19(17) . .
C4 C3 H3A 117.8 . .
C2 C3 H3A 117.8 . .
C4 C3 H3B 117.8 . .
C2 C3 H3B 117.8 . .
H3A C3 H3B 114.9 . .
C3 C4 C2 59.94(18) . .
C3 C4 H4A 117.8 . .
C2 C4 H4A 117.8 . .
C3 C4 H4B 117.8 . .
C2 C4 H4B 117.8 . .
H4A C4 H4B 114.9 . .
C21 N1 C51 108.6(2) . .
C21 N1 C2 124.4(2) . .
C51 N1 C2 127.0(2) . .
C21 N2 C41 109.6(2) . .
C21 N2 H2 125.2 . .
C41 N2 H2 125.2 . .
N2 C21 N1 108.3(3) . .
N2 C21 H21 125.8 . .
N1 C21 H21 125.8 . .
C51 C41 N2 107.1(3) . .
C51 C41 H41 126.5 . .
N2 C41 H41 126.5 . .
C41 C51 N1 106.4(2) . .
C41 C51 H51 126.8 . .
N1 C51 H51 126.8 . .
Co1 O1W H1W 112.5 . .
Co1 O1W H2W 119.9 . .
H1W O1W H2W 108.3 . .
H3W O2W H4W 107.7 . .

loop_
_geom_bond_atom_site_label_1
_geom_bond_atom_site_label_2
_geom_bond_distance
_geom_bond_site_symmetry_2
Co1 O4 2.023(2) 2_666
Co1 O1 2.071(2) 2_776
Co1 O2 2.081(2) .
Co1 O1W 2.1161(19) .
Co1 O6 2.183(2) .
Co1 O7 2.1888(18) .
P1 O1 1.498(2) .
P1 O2 1.512(2) .
P1 O3 1.579(2) .
P1 C1 1.868(3) .
P2 O4 1.517(2) .
P2 O5 1.523(2) .
P2 O6 1.539(2) .
P2 C1 1.866(3) .
O1 Co1 2.071(2) 2_776
O3 H3 0.8400 .
O4 Co1 2.023(2) 2_666
O7 C1 1.447(3) .
O7 H7 0.8397 .
C1 C2 1.532(4) .
C2 N1 1.456(3) .
C2 C3 1.498(4) .
C2 C4 1.502(4) .
C3 C4 1.497(4) .
C3 H3A 0.9900 .
C3 H3B 0.9900 .
C4 H4A 0.9900 .
C4 H4B 0.9900 .
N1 C21 1.336(3) .
N1 C51 1.388(4) .
N2 C21 1.315(4) .
N2 C41 1.374(3) .
N2 H2 0.8800 .
C21 H21 0.9500 .
C41 C51 1.353(4) .
C41 H41 0.9500 .
C51 H51 0.9500 .
O1W H1W 0.8392 .
O1W H2W 0.8392 .
O2W H3W 0.8421 .
O2W H4W 0.8420 .

loop_
_geom_hbond_atom_site_label_D
_geom_hbond_atom_site_label_H
_geom_hbond_atom_site_label_A
_geom_hbond_distance_DH
_geom_hbond_distance_HA
_geom_hbond_distance_DA
_geom_hbond_angle_DHA
_geom_hbond_site_symmetry_A
O3 H3 O5 0.84 1.80 2.602(3) 158.6 .
O7 H7 O6 0.84 1.87 2.703(3) 168.5 2_666
C3 H3A O5 0.99 2.60 3.350(4) 132.9 1_565
C4 H4B O3 0.99 2.60 3.566(4) 164.3 1_455
N2 H2 O5 0.88 1.82 2.682(3) 165.6 2_667
C21 H21 O2W 0.95 2.46 3.195(4) 134.5 2_666
C41 H41 O1 0.95 2.60 3.493(4) 157.7 2_777
C41 H41 O3 0.95 2.52 3.084(4) 118.2 2_777
C51 H51 O2W 0.95 2.52 3.374(4) 149.1 2_776
O1W H1W O6 0.84 2.23 2.950(3) 143.4 2_766
O1W H2W O2 0.84 2.05 2.806(3) 150.2 2_766
O2W H3W O5 0.84 2.39 3.227(3) 173.7 2_766
O2W H4W O1 0.84 2.30 3.075(3) 153.7 2_776
O2W H4W O1W 0.84 2.54 3.055(3) 120.4 .

loop_
_geom_torsion_atom_site_label_1
_geom_torsion_atom_site_label_2
_geom_torsion_atom_site_label_3
_geom_torsion_atom_site_label_4
_geom_torsion
_geom_torsion_site_symmetry_4
O2 P1 O1 Co1 11.8(2) 2_776
O3 P1 O1 Co1 136.97(16) 2_776
C1 P1 O1 Co1 -108.58(18) 2_776
O1 P1 O2 Co1 -106.70(13) .
O3 P1 O2 Co1 131.06(11) .
C1 P1 O2 Co1 19.38(14) .
O5 P2 O4 Co1 -152.34(13) 2_666
O6 P2 O4 Co1 -23.0(2) 2_666
C1 P2 O4 Co1 90.19(17) 2_666
O4 P2 O6 Co1 117.59(12) .
O5 P2 O6 Co1 -113.31(12) .
C1 P2 O6 Co1 1.24(14) .
Co1 O7 C1 C2 178.47(16) .
Co1 O7 C1 P2 -56.60(16) .
Co1 O7 C1 P1 57.23(15) .
O4 P2 C1 O7 -82.29(18) .
O5 P2 C1 O7 156.43(15) .
O6 P2 C1 O7 37.28(18) .
O4 P2 C1 C2 38.9(2) .
O5 P2 C1 C2 -82.4(2) .
O6 P2 C1 C2 158.42(18) .
O4 P2 C1 P1 167.70(12) .
O5 P2 C1 P1 46.42(16) .
O6 P2 C1 P1 -72.73(15) .
O1 P1 C1 O7 76.46(18) .
O2 P1 C1 O7 -51.76(17) .
O3 P1 C1 O7 -168.44(14) .
O1 P1 C1 C2 -40.9(2) .
O2 P1 C1 C2 -169.09(18) .
O3 P1 C1 C2 74.2(2) .
O1 P1 C1 P2 -170.05(12) .
O2 P1 C1 P2 61.73(15) .
O3 P1 C1 P2 -54.96(15) .
O7 C1 C2 N1 165.1(2) .
P2 C1 C2 N1 44.6(3) .
P1 C1 C2 N1 -81.2(2) .
O7 C1 C2 C3 -49.5(3) .
P2 C1 C2 C3 -170.1(2) .
P1 C1 C2 C3 64.2(3) .
O7 C1 C2 C4 20.8(3) .
P2 C1 C2 C4 -99.8(3) .
P1 C1 C2 C4 134.5(2) .
N1 C2 C3 C4 -104.0(3) .
C1 C2 C3 C4 110.9(3) .
N1 C2 C4 C3 107.4(3) .
C1 C2 C4 C3 -107.8(3) .
C3 C2 N1 C21 120.3(3) .
C4 C2 N1 C21 53.4(3) .
C1 C2 N1 C21 -93.4(3) .
C3 C2 N1 C51 -60.8(3) .
C4 C2 N1 C51 -127.7(3) .
C1 C2 N1 C51 85.5(3) .
C41 N2 C21 N1 0.3(3) .
C51 N1 C21 N2 -1.0(3) .
C2 N1 C21 N2 178.0(2) .
C21 N2 C41 C51 0.6(3) .
N2 C41 C51 N1 -1.2(3) .
C21 N1 C51 C41 1.4(3) .
C2 N1 C51 C41 -177.7(2) .
